data_7108015
loop_
_publ_author_name
'Bellussi, Giuseppe'
'Millini, Roberto'
'Montanari, Erica'
'Carati, Angela'
'Rizzo, Caterina.'
'Parker, jr, Wallace O'Neil'
'Cruciani, Giuseppe'
'de Angelis, Alberto'
'Bonoldi, Lucia'
'Zanardi, Stefano'

_publ_section_title
;
 A highly crystalline microporous hybrid organic-inorganic aluminosilicate
 resembling the AFI-type zeolite
;
_journal_name_full Chem.Commun.
_journal_page_first 7356
_journal_paper_doi 10.1039/c2cc33417h
_journal_volume 48
_journal_year 2012
_chemical_formula_analytical Na19.2B1.0Si29.3Al24(C6H4)14.2O91.2.48H2O
_chemical_formula_structural H10.2Na13.8Si24Al24(C6H4)12O9662H2O
_chemical_formula_sum 'C9 Al3 Na1.726 O19.675 Si3'
_chemical_formula_weight 627.7
_chemical_name_systematic ' ?'
_space_group_IT_number 192
_symmetry_space_group_name_Hall '-P 6 2c'
_symmetry_space_group_name_H-M 'P 6/m c c'
_cell_angle_alpha 90.000
_cell_angle_beta 90.000
_cell_angle_gamma 120.000
_cell_formula_units_Z 8
_cell_length_a 14.21306(3)
_cell_length_b 14.21306
_cell_length_c 27.2081(1)
_cell_measurement_temperature 298
_cell_volume 4759.97(2)
_computing_structure_refinement GSAS
_diffrn_ambient_temperature 298
_diffrn_radiation_polarisn_ratio 1.0
_diffrn_radiation_probe x-ray
_diffrn_radiation_type synchrotron
_diffrn_radiation_wavelength 0.4959
_diffrn_source 'ESRF station ID-31'
_pd_char_colour white
_pd_prep_pressure 0.0001
_pd_prep_temperature 298
_pd_proc_ls_prof_R_factor 0.0460
_pd_proc_ls_prof_wR_expected 0.0216
_pd_proc_ls_prof_wR_factor 0.0640
_refine_ls_goodness_of_fit_all 3.0
_refine_ls_matrix_type full
_refine_ls_number_parameters 123
_refine_ls_number_restraints 26
_refine_ls_R_Fsqd_factor 0.14085
_refine_ls_shift/su_max 0.06
_refine_ls_shift/su_mean 0.01
_cod_data_source_file c2cc33417h.txt
_cod_data_source_block ECS-14
_cod_original_cell_volume 4759.97(3)
_cod_database_code 7108015

loop_
_symmetry_equiv_pos_site_id
_symmetry_equiv_pos_as_xyz
1 +x,+y,+z
2 x-y,+x,+z
3 -y,x-y,+z
4 -x,-y,+z
5 y-x,-x,+z
6 +y,y-x,+z
7 y-x,+y,+z+1/2
8 -x,y-x,+z+1/2
9 -y,-x,+z+1/2
10 x-y,-y,+z+1/2
11 +x,x-y,+z+1/2
12 +y,+x,+z+1/2
-1 -x,-y,-z
-2 y-x,-x,-z
-3 +y,y-x,-z
-4 +x,+y,-z
-5 x-y,+x,-z
-6 -y,x-y,-z
-7 x-y,-y,-z+1/2
-8 +x,x-y,-z+1/2
-9 +y,+x,-z+1/2
-10 y-x,+y,-z+1/2
-11 -x,y-x,-z+1/2
-12 -y,-x,-z+1/2

loop_
_atom_site_label
_atom_site_type_symbol
_atom_site_fract_x
_atom_site_fract_y
_atom_site_fract_z
_atom_site_occupancy
_atom_site_symmetry_multiplicity
_atom_site_Wyckoff_symbol
_atom_site_thermal_displace_type
_atom_site_U_iso_or_equiv
Si1 Si 0.6771(1) 0.1261(1) 0.12150(5) 1.000 24 m Uiso 0.0267(4)
Al1 Al 0.4559(1) 0.1174(1) 0.15994(5) 1.000 24 m Uiso 0.0363(5)
Na1 Na 0.6667 0.3333 0.1708(2) 1.000 8 h Uiso 0.0579(13)
Na2 Na 0.5000 0.0000 0.2500 0.70(5) 6 f Uiso 0.1381(32)
Na3 Na 1.0000 0.0000 0.2500 0.79(1) 2 a Uiso 0.221(17)
O1 O 0.7912(2) 0.2120(2) 0.1495(1) 1.000 24 m Uiso 0.051(5)
O2 O 0.3525(2) -0.0061(2) 0.1384(1) 1.000 24 m Uiso 0.051(5)
O3 O 0.5876(2) 0.1548(2) 0.1380(1) 1.000 24 m Uiso 0.051(5)
O4 O 0.4646(2) 0.1027(2) 0.2217(1) 1.000 24 m Uiso 0.051(5)
C1 C 0.6880(3) 0.1369(3) 0.0519(1) 1.000 24 m Uiso 0.045(10)
C3 C 0.6411(3) 0.0369(2) 0.0257(1) 1.000 24 m Uiso 0.045(10)
C5 C 0.7384(3) 0.2351(2) 0.0248(1) 1.000 24 m Uiso 0.045(10)
W1 O 0.7980(2) -0.0538(3) 0.0990(1) 0.78(4) 24 m Uiso 0.112(15)
W4 O 0.7891(3) 0.0867(2) 0.2308(2) 0.56(3) 24 m Uiso 0.170(22)
W5 O 0.8506(6) -0.0030(11) 0.1892(2) 0.61(5) 24 m Uiso 0.241(23)
W6 O 0.0000 0.0000 -0.013(4) 0.20(1) 4 e Uiso 0.291(31)
W7 O 0.1962(3) 0.0814(5) 0.0000 0.87(4) 12 l Uiso 0.111(44)
W9 O 0.5886(9) 0.290(6) 0.2530(32) 0.14(2) 24 m Uiso 0.087(24)

loop_
_atom_type_symbol
_atom_type_number_in_cell
_atom_type_scat_dispersion_real
_atom_type_scat_dispersion_imag
_atom_type_scat_Cromer_Mann_a1
_atom_type_scat_Cromer_Mann_a2
_atom_type_scat_Cromer_Mann_a3
_atom_type_scat_Cromer_Mann_a4
_atom_type_scat_Cromer_Mann_b1
_atom_type_scat_Cromer_Mann_b2
_atom_type_scat_Cromer_Mann_b3
_atom_type_scat_Cromer_Mann_b4
_atom_type_scat_Cromer_Mann_c
_atom_type_scat_source
Si 24.0 0.000 0.000 6.29150 2.43860 3.03530 32.3337 1.98910 0.67850 1.54100 81.6937 1.14070 International_Tables_Vol_C
Al 24.0 0.000 0.000 6.42020 3.03870 1.90020 0.74260 1.59360 31.5472 1.96460 85.0886 1.11510 International_Tables_Vol_C
Na 13.811 0.000 0.000 4.76260 3.28500 3.17360 8.84220 1.26740 0.31360 1.11280 129.424 0.67600 International_Tables_Vol_C
O 158.019 0.000 0.000 3.04850 13.2771 2.28680 5.70110 1.54630 0.32390 0.86700 32.9089 0.25080 International_Tables_Vol_C
C 72.0 0.000 0.000 2.31000 20.8439 1.02000 10.2075 1.58860 0.56870 0.86500 51.6512 0.21560 International_Tables_Vol_C

loop_
_geom_angle_atom_site_label_1
_geom_angle_atom_site_label_2
_geom_angle_atom_site_label_3
_geom_angle_site_symmetry_1
_geom_angle_site_symmetry_3
_geom_angle
_geom_angle_publ_flag
O1 Si1 O2 . 4_655 106.95(16) no
O1 Si1 O3 . . 107.32(18) no
O1 Si1 C1 . . 112.99(17) no
O2 Si1 O3 4_655 . 112.03(18) no
O2 Si1 C1 4_655 . 109.82(18) no
O3 Si1 C1 . . 107.78(18) no
Na1 Al1 O1 . 5_665 75.69(13) no
Na1 Al1 O2 . . 164.04(15) no
Na1 Al1 O3 . . 51.10(12) no
Na1 Al1 O4 . . 86.13(13) no
Na1 Al1 Na2 . . 95.76(7) no
O1 Al1 O2 5_665 . 107.83(16) no
O1 Al1 O3 5_665 . 113.52(19) no
O1 Al1 O4 5_665 . 109.78(17) no
O1 Al1 Na2 5_665 . 139.97(14) no
O2 Al1 O3 . . 115.02(18) no
O2 Al1 O4 . . 106.59(17) no
O2 Al1 Na2 . . 91.06(13) no
O3 Al1 O4 . . 103.76(17) no
O3 Al1 Na2 . . 87.81(12) no
O4 Al1 Na2 . . 30.2(1) no
Al1 Na1 Al1 . 3_655 119.09(9) no
Al1 Na1 Al1 . 5_665 119.05(9) no
Al1 Na1 O3 . . 35.54(9) no
Al1 Na1 O3 . 3_655 141.48(13) no
Al1 Na1 O3 . 5_665 85.53(11) no
Al1 Na1 W9 . . 74.94(167) no
Al1 Na1 W9 . 3_655 96.08(167) no
Al1 Na1 W9 . 5_665 114.90(167) no
Al1 Na1 W9 . . 74.94(167) no
Al1 Na1 W9 . . 74.94(167) no
Al1 Na1 W9 . . 74.94(167) no
Al1 Na1 Al1 3_655 5_665 119.07(9) no
Al1 Na1 O3 3_655 . 85.56(11) no
Al1 Na1 O3 3_655 3_655 35.55(9) no
Al1 Na1 O3 3_655 5_665 141.46(13) no
Al1 Na1 W9 3_655 . 114.93(167) no
Al1 Na1 W9 3_655 3_655 74.96(167) no
Al1 Na1 W9 3_655 5_665 96.09(167) no
Al1 Na1 W9 3_655 . 114.93(167) no
Al1 Na1 W9 3_655 . 114.93(167) no
Al1 Na1 W9 3_655 . 114.93(167) no
Al1 Na1 O3 5_665 . 141.44(13) no
Al1 Na1 O3 5_665 3_655 85.53(11) no
Al1 Na1 O3 5_665 5_665 35.53(9) no
Al1 Na1 W9 5_665 . 96.05(167) no
Al1 Na1 W9 5_665 3_655 114.90(167) no
Al1 Na1 W9 5_665 5_665 74.92(167) no
Al1 Na1 W9 5_665 . 96.05(167) no
Al1 Na1 W9 5_665 . 96.05(167) no
Al1 Na1 W9 5_665 . 96.05(167) no
O3 Na1 O3 . 3_655 106.77(14) no
O3 Na1 O3 . 5_665 106.73(14) no
O3 Na1 W9 . . 99.37(167) no
O3 Na1 W9 . 3_655 99.30(167) no
O3 Na1 W9 . 5_665 135.38(167) no
O3 Na1 W9 . . 99.37(167) no
O3 Na1 W9 . . 99.37(167) no
O3 Na1 W9 . . 99.37(167) no
O3 Na1 O3 3_655 5_665 106.73(14) no
O3 Na1 W9 3_655 . 135.38(167) no
O3 Na1 W9 3_655 3_655 99.38(167) no
O3 Na1 W9 3_655 5_665 99.29(167) no
O3 Na1 W9 3_655 . 135.38(167) no
O3 Na1 W9 3_655 . 135.38(167) no
O3 Na1 W9 3_655 . 135.38(167) no
O3 Na1 W9 5_665 . 99.26(167) no
O3 Na1 W9 5_665 3_655 135.34(167) no
O3 Na1 W9 5_665 5_665 99.34(167) no
O3 Na1 W9 5_665 . 99.26(167) no
O3 Na1 W9 5_665 . 99.26(167) no
O3 Na1 W9 5_665 . 99.26(167) no
W9 Na1 W9 . 3_655 40.05(235) no
W9 Na1 W9 . 5_665 40.05(235) no
W9 Na1 W9 3_655 5_665 40.05(235) no
W9 Na1 W9 3_655 . 40.05(235) no
W9 Na1 W9 3_655 . 40.05(235) no
W9 Na1 W9 3_655 . 40.05(235) no
W9 Na1 W9 5_665 . 40.05(235) no
W9 Na1 W9 5_665 . 40.05(235) no
W9 Na1 W9 5_665 . 40.05(235) no
Si1 O1 Al1 . 3_655 147.33(19) no
Si1 O2 Al1 4_655 . 144.23(21) no
Si1 O3 Al1 . . 151.84(24) no
Si1 O3 Na1 . . 111.68(17) no
Al1 O3 Na1 . . 93.36(15) no
Si1 C1 C3 . . 116.18(21) no
Si1 C1 C5 . . 125.42(22) no
C3 C1 C5 . . 118.40(31) no
Al1 O4 Na2 . . 123.35(17) no
Al1 Na2 Al1 . 4_655 79.97(5) no
Al1 Na2 O4 . . 26.45(9) no
Al1 Na2 O4 . 4_655 106.40(9) no
Al1 Na2 O4 . . 26.45(9) no
Al1 Na2 O4 . . 26.45(9) no
Al1 Na2 Al1 4_655 . 79.97(5) no
Al1 Na2 Al1 4_655 . 79.97(5) no
Al1 Na2 O4 4_655 . 106.40(9) no
Al1 Na2 O4 4_655 4_655 26.45(9) no
Al1 Na2 O4 4_655 . 106.40(9) no
Al1 Na2 O4 4_655 . 106.40(9) no
Al1 Na2 O4 . . 26.45(9) no
Al1 Na2 O4 . 4_655 106.40(9) no
Al1 Na2 O4 . . 26.45(9) no
Al1 Na2 O4 . . 26.45(9) no
Al1 Na2 O4 . . 26.45(9) no
Al1 Na2 O4 . 4_655 106.40(9) no
Al1 Na2 O4 . . 26.45(9) no
Al1 Na2 O4 . . 26.45(9) no
O4 Na2 O4 . 4_655 132.83(12) no
O4 Na2 O4 4_655 . 132.83(12) no
O4 Na2 O4 4_655 . 132.83(12) no
W5 Na3 W5 . 2_545 46.27(32) no
W5 Na3 W5 . 3_645 85.77(32) no
W5 Na3 W5 . 4_755 103.60(32) no
W5 Na3 W5 . 5_765 85.77(32) no
W5 Na3 W5 . 6_665 46.27(32) no
W5 Na3 W5 2_545 3_645 46.27(32) no
W5 Na3 W5 2_545 4_755 85.77(32) no
W5 Na3 W5 2_545 5_765 103.60(32) no
W5 Na3 W5 2_545 6_665 85.77(32) no
W5 Na3 W5 2_545 . 46.27(32) no
W5 Na3 W5 2_545 . 46.27(32) no
W5 Na3 W5 2_545 . 46.27(32) no
W5 Na3 W5 2_545 . 46.27(32) no
W5 Na3 W5 2_545 . 46.27(32) no
W5 Na3 W5 2_545 . 46.27(32) no
W5 Na3 W5 3_645 4_755 46.27(32) no
W5 Na3 W5 3_645 5_765 85.77(32) no
W5 Na3 W5 3_645 6_665 103.60(32) no
W5 Na3 W5 3_645 . 85.77(32) no
W5 Na3 W5 3_645 . 85.77(32) no
W5 Na3 W5 3_645 . 85.77(32) no
W5 Na3 W5 3_645 . 85.77(32) no
W5 Na3 W5 3_645 . 85.77(32) no
W5 Na3 W5 3_645 . 85.77(32) no
W5 Na3 W5 4_755 5_765 46.27(32) no
W5 Na3 W5 4_755 6_665 85.77(32) no
W5 Na3 W5 4_755 . 103.60(32) no
W5 Na3 W5 4_755 . 103.60(32) no
W5 Na3 W5 4_755 . 103.60(32) no
W5 Na3 W5 4_755 . 103.60(32) no
W5 Na3 W5 4_755 . 103.60(32) no
W5 Na3 W5 4_755 . 103.60(32) no
W5 Na3 W5 5_765 6_665 46.27(32) no
W5 Na3 W5 5_765 . 85.77(32) no
W5 Na3 W5 5_765 . 85.77(32) no
W5 Na3 W5 5_765 . 85.77(32) no
W5 Na3 W5 5_765 . 85.77(32) no
W5 Na3 W5 5_765 . 85.77(32) no
W5 Na3 W5 5_765 . 85.77(32) no
W5 Na3 W5 6_665 . 46.27(32) no
W5 Na3 W5 6_665 . 46.27(32) no
W5 Na3 W5 6_665 . 46.27(32) no
W5 Na3 W5 6_665 . 46.27(32) no
W5 Na3 W5 6_665 . 46.27(32) no
W5 Na3 W5 6_665 . 46.27(32) no
Na1 W9 W9 . 3_655 69.96(344) no
Na1 W9 W9 . 5_665 69.98(344) no
Na1 W9 W9 . 3_655 69.96(344) no
Na1 W9 W9 . 5_665 69.98(344) no
W9 W9 W9 3_655 5_665 60.00(319) no

loop_
_geom_bond_atom_site_label_1
_geom_bond_atom_site_label_2
_geom_bond_site_symmetry_2
_geom_bond_distance
_geom_bond_publ_flag
Si1 Na1 . 3.3059(25) no
Si1 O1 . 1.6498(26) no
Si1 O2 4_655 1.6061(38) no
Si1 O3 . 1.5826(40) no
Si1 C1 . 1.8989(30) no
Al1 Na1 . 3.0479(15) no
Al1 O1 5_665 1.6326(41) no
Al1 O2 . 1.7330(29) no
Al1 O3 . 1.7746(35) no
Al1 O4 . 1.7050(31) no
Al1 Na2 . 3.1980(19) no
Na1 Si1 . 3.3059(25) no
Na1 Si1 3_655 3.3065(21) no
Na1 Si1 5_665 3.3071(24) no
Na1 Al1 . 3.0479(15) no
Na1 Al1 3_655 3.0472(22) no
Na1 Al1 5_665 3.0486(23) no
Na1 O1 . 3.0802(35) no
Na1 O1 3_655 3.0814(26) no
Na1 O1 5_665 3.0814(25) no
Na1 O3 . 2.3761(31) no
Na1 O3 3_655 2.3762(31) no
Na1 O3 5_665 2.3773(39) no
Na1 W9 . 2.4351(802) no
Na1 W9 3_655 2.4346(850) no
Na1 W9 5_665 2.4351(856) no
Na1 W9 . 2.4351(802) no
Na1 W9 . 2.4351(802) no
Na1 W9 . 2.4351(802) no
O1 Si1 . 1.6498(26) no
O1 Al1 3_655 1.6326(26) no
O1 Na1 . 3.0802(35) no
O2 Si1 4_655 1.6061(38) no
O2 Al1 . 1.7330(29) no
O3 Si1 . 1.5826(40) no
O3 Al1 . 1.7746(35) no
O3 Na1 . 2.3761(31) no
C1 Si1 . 1.8989(30) no
C1 C3 . 1.4235(46) no
C1 C5 . 1.4157(45) no
O4 Al1 . 1.7050(31) no
O4 Na2 . 1.9260(33) no
C3 C1 . 1.4235(46) no
C3 C3 . 0.0000 no
C5 C1 . 1.4157(45) no
C5 C5 . 0.0000 no
Na2 Al1 . 3.1980(19) no
Na2 Al1 4_655 3.1980(19) no
Na2 Al1 . 3.1980(19) no
Na2 Al1 . 3.1980(19) no
Na2 O4 . 1.9260(33) no
Na2 O4 4_655 1.9260(33) no
Na2 O4 . 1.9260(33) no
Na2 O4 . 1.9260(33) no
W4 W4 . 0.0000 no
Na3 W5 . 2.6754(95) no
Na3 W5 2_545 2.6754(78) no
Na3 W5 3_645 2.6754(132) no
Na3 W5 4_755 2.6754(95) no
Na3 W5 5_765 2.6754(78) no
Na3 W5 6_665 2.6754(132) no
Na3 W5 . 2.6754(95) no
Na3 W5 . 2.6754(95) no
Na3 W5 . 2.6754(95) no
Na3 W5 . 2.6754(95) no
Na3 W5 . 2.6754(95) no
Na3 W5 . 2.6754(95) no
W5 Na3 . 2.6754(95) no
W5 W5 2_545 2.1024(230) no
W5 W5 6_665 2.1024(128) no
W6 W6 . 0.0000 no
W9 Na1 . 2.4351(802) no
W9 Na1 . 2.4351(802) no
W9 W9 3_655 1.6677(565) no
W9 W9 5_665 1.6677(673) no
W9 W9 . 0.0000 no
W9 W9 . 0.0000 no
W9 W9 . 0.0000 no
